data_7104230
loop_
_publ_author_name
'Swamy, K M K'
'Kim, Ha Na'
'Soh, Jung Huyn'
'Kim, Youngmee'
'Kim, Sung-Jin'
'Yoon, Juyoung'

_publ_section_title
;
 Manipulation of fluorescent and colorimetric changes of fluorescein
 derivatives and applications for sensing silver ions.
;
_journal_issue 10
_journal_name_full 'Chemical communications (Cambridge, England)'
_journal_page_first 1234
_journal_page_last 1236
_journal_paper_doi 10.1039/b819538b
_journal_volume 34
_journal_year 2009
_chemical_formula_sum 'C32 H36 Cl2 N2 O7 S2'
_chemical_formula_weight 695.65
_chemical_name_systematic
;
?
;
_space_group_IT_number 11
_symmetry_cell_setting monoclinic
_symmetry_space_group_name_Hall '-P 2yb'
_symmetry_space_group_name_H-M 'P 1 21/m 1'
_atom_sites_solution_hydrogens geom
_atom_sites_solution_primary direct
_atom_sites_solution_secondary difmap
_audit_creation_method SHELXTL
_cell_angle_alpha 90.00
_cell_angle_beta 92.06(3)
_cell_angle_gamma 90.00
_cell_formula_units_Z 2
_cell_length_a 8.7630(18)
_cell_length_b 14.817(3)
_cell_length_c 13.295(3)
_cell_measurement_reflns_used 681
_cell_measurement_temperature 293(2)
_cell_measurement_theta_max 17.96
_cell_measurement_theta_min 2.70
_cell_volume 1725.1(6)
_computing_cell_refinement 'Bruker SMART'
_computing_data_collection 'Bruker SMART'
_computing_data_reduction 'Bruker SAINT'
_computing_molecular_graphics 'Bruker SHELXTL'
_computing_publication_material 'Bruker SHELXTL'
_computing_structure_refinement 'SHELXL-97 (Sheldrick, 1997)'
_computing_structure_solution 'SHELXS-97 (Sheldrick, 1990)'
_diffrn_ambient_temperature 293(2)
_diffrn_measured_fraction_theta_full 0.995
_diffrn_measured_fraction_theta_max 0.995
_diffrn_measurement_device_type 'CCD area detector'
_diffrn_measurement_method 'phi and omega scans'
_diffrn_radiation_monochromator graphite
_diffrn_radiation_source 'fine-focus sealed tube'
_diffrn_radiation_type MoK\a
_diffrn_radiation_wavelength 0.71073
_diffrn_reflns_av_R_equivalents 0.0782
_diffrn_reflns_av_sigmaI/netI 0.2335
_diffrn_reflns_limit_h_max 10
_diffrn_reflns_limit_h_min -9
_diffrn_reflns_limit_k_max 17
_diffrn_reflns_limit_k_min -15
_diffrn_reflns_limit_l_max 15
_diffrn_reflns_limit_l_min -15
_diffrn_reflns_number 8805
_diffrn_reflns_theta_full 24.99
_diffrn_reflns_theta_max 24.99
_diffrn_reflns_theta_min 2.06
_exptl_absorpt_coefficient_mu 0.357
_exptl_absorpt_correction_T_max 0.993
_exptl_absorpt_correction_T_min 0.966
_exptl_absorpt_correction_type multi-scan
_exptl_absorpt_process_details '(SADABS; Bruker, 1997)'
_exptl_crystal_colour Orange
_exptl_crystal_density_diffrn 1.339
_exptl_crystal_density_meas ?
_exptl_crystal_density_method .
_exptl_crystal_description Plate
_exptl_crystal_F_000 728
_exptl_crystal_size_max 0.15
_exptl_crystal_size_mid 0.08
_exptl_crystal_size_min 0.02
_refine_diff_density_max 1.103
_refine_diff_density_min -0.521
_refine_diff_density_rms 0.071
_refine_ls_extinction_method none
_refine_ls_goodness_of_fit_ref 0.771
_refine_ls_hydrogen_treatment constr
_refine_ls_matrix_type full
_refine_ls_number_parameters 219
_refine_ls_number_reflns 3105
_refine_ls_number_restraints 2
_refine_ls_restrained_S_all 0.771
_refine_ls_R_factor_all 0.1659
_refine_ls_R_factor_gt 0.0641
_refine_ls_shift/su_max 0.000
_refine_ls_shift/su_mean 0.000
_refine_ls_structure_factor_coef Fsqd
_refine_ls_weighting_details 'calc w=1/[\s^2^(Fo^2^)+(0.0991P)^2^+0.0000P] where P=(Fo^2^+2Fc^2^)/3'
_refine_ls_weighting_scheme calc
_refine_ls_wR_factor_gt 0.1499
_refine_ls_wR_factor_ref 0.1674
_reflns_number_gt 1575
_reflns_number_total 3105
_reflns_threshold_expression >2sigma(I)
_cod_data_source_file b819538b.txt
_cod_data_source_block SW206
_cod_depositor_comments
;
The following automatic conversions were performed:
'_symmetry_cell_setting' value 'Monoclinic' changed to 'monoclinic'
according to '/home/saulius/struct/CIF-dictionaries/cif_core.dic'
dictionary named 'cif_core.dic' version 2.4.1 from 2010-06-29.

Automatic conversion script
Id: cif_fix_enum 1527 2010-12-29 10:47:43Z saulius 
;
_cod_original_sg_symbol_H-M P2(1)/m
_cod_database_code 7104230

loop_
_symmetry_equiv_pos_as_xyz
'x, y, z'
'-x, y+1/2, -z'
'-x, -y, -z'
'x, -y-1/2, z'

loop_
_atom_site_label
_atom_site_type_symbol
_atom_site_fract_x
_atom_site_fract_y
_atom_site_fract_z
_atom_site_U_iso_or_equiv
_atom_site_adp_type
_atom_site_occupancy
_atom_site_symmetry_multiplicity
_atom_site_calc_flag
_atom_site_refinement_flags
_atom_site_disorder_assembly
_atom_site_disorder_group
Cl1 Cl 0.3159(2) -0.09794(11) 0.45533(15) 0.0575(6) Uani 1 1 d . . .
S1 S 1.0472(2) -0.02468(15) 0.17460(19) 0.0780(8) Uani 1 1 d . . .
N1 N 0.7023(6) 0.0350(3) 0.1895(4) 0.0388(14) Uani 1 1 d . . .
O1 O 0.0816(7) 0.2500 0.3776(5) 0.0449(17) Uani 1 2 d S . .
O2 O -0.1651(7) 0.2500 0.4210(5) 0.0447(17) Uani 1 2 d S . .
O3 O 0.4475(6) 0.2500 0.2680(4) 0.0405(16) Uani 1 2 d S . .
O4 O 0.5095(5) -0.0668(3) 0.2850(4) 0.0552(14) Uani 1 1 d . . .
H4 H 0.5767 -0.0547 0.2457 0.083 Uiso 1 1 calc R . .
C1 C -0.0309(13) 0.2500 0.4454(7) 0.039(2) Uani 1 2 d S . .
C2 C 0.0422(10) 0.2500 0.5472(7) 0.035(2) Uani 1 2 d S . .
C3 C -0.0251(12) 0.2500 0.6409(8) 0.046(3) Uani 1 2 d S . .
H3 H -0.1306 0.2500 0.6459 0.055 Uiso 1 2 calc SR . .
C4 C 0.0693(11) 0.2500 0.7247(7) 0.043(3) Uani 1 2 d S . .
H4A H 0.0285 0.2500 0.7883 0.052 Uiso 1 2 calc SR . .
C5 C 0.2305(11) 0.2500 0.7147(8) 0.048(3) Uani 1 2 d S . .
H5 H 0.2935 0.2500 0.7725 0.057 Uiso 1 2 calc SR . .
C6 C 0.2949(11) 0.2500 0.6239(7) 0.041(2) Uani 1 2 d S . .
H6 H 0.4004 0.2500 0.6183 0.049 Uiso 1 2 calc SR . .
C7 C 0.1974(10) 0.2500 0.5388(7) 0.035(2) Uani 1 2 d S . .
C8 C 0.2394(10) 0.2500 0.4306(7) 0.036(2) Uani 1 2 d S . .
C9 C 0.3175(7) 0.1662(4) 0.3959(5) 0.0338(16) Uani 1 1 d . . .
C10 C 0.2888(7) 0.0823(4) 0.4368(5) 0.0375(17) Uani 1 1 d . . .
H10 H 0.2226 0.0777 0.4896 0.045 Uiso 1 1 calc R . .
C11 C 0.3557(7) 0.0061(4) 0.4012(5) 0.0363(17) Uani 1 1 d . . .
C12 C 0.4480(7) 0.0105(4) 0.3192(5) 0.0399(17) Uani 1 1 d . . .
C13 C 0.4779(7) 0.0933(4) 0.2744(5) 0.0389(17) Uani 1 1 d . . .
C14 C 0.4124(7) 0.1699(4) 0.3149(5) 0.0347(16) Uani 1 1 d . . .
C15 C 0.5726(8) 0.0976(4) 0.1824(5) 0.0503(19) Uani 1 1 d . . .
H15A H 0.5090 0.0829 0.1234 0.060 Uiso 1 1 calc R . .
H15B H 0.6103 0.1586 0.1743 0.060 Uiso 1 1 calc R . .
C16 C 0.7650(8) 0.0177(4) 0.0901(5) 0.052(2) Uani 1 1 d . . .
H16A H 0.8094 0.0727 0.0645 0.063 Uiso 1 1 calc R . .
H16B H 0.6835 -0.0010 0.0433 0.063 Uiso 1 1 calc R . .
C17 C 0.8857(8) -0.0552(5) 0.0974(5) 0.061(2) Uani 1 1 d . . .
H17A H 0.9191 -0.0690 0.0303 0.073 Uiso 1 1 calc R . .
H17B H 0.8408 -0.1096 0.1243 0.073 Uiso 1 1 calc R . .
C18 C 0.9451(8) 0.0047(5) 0.2848(6) 0.068(2) Uani 1 1 d . . .
H18A H 0.9014 -0.0494 0.3129 0.082 Uiso 1 1 calc R . .
H18B H 1.0160 0.0300 0.3349 0.082 Uiso 1 1 calc R . .
C19 C 0.8185(8) 0.0724(4) 0.2617(5) 0.054(2) Uani 1 1 d . . .
H19A H 0.7700 0.0887 0.3236 0.065 Uiso 1 1 calc R . .
H19B H 0.8619 0.1267 0.2337 0.065 Uiso 1 1 calc R . .
O1S O 0.6469(16) 0.2500 0.8321(11) 0.178(5) Uiso 1 2 d SD . .
H1S H 0.7022 0.2054 0.8366 0.268 Uiso 0.50 1 calc PR . .
C1S C 0.5356(19) 0.2500 0.9193(12) 0.170(7) Uiso 1 2 d SD . .
H1S1 H 0.5875 0.2713 0.9795 0.254 Uiso 0.50 1 calc PR . .
H1S2 H 0.4991 0.1898 0.9299 0.254 Uiso 0.50 1 calc PR . .
H1S3 H 0.4508 0.2890 0.9028 0.254 Uiso 0.50 1 calc PR . .
O2S O -0.0345(12) 0.2500 0.0417(9) 0.144(4) Uiso 1 2 d SD . .
H2S H -0.0144 0.2440 -0.0177 0.216 Uiso 0.50 1 calc PR . .
C2S C 0.1090(15) 0.2500 0.1043(12) 0.160(7) Uiso 1 2 d SD . .
H2S1 H 0.1323 0.3105 0.1258 0.241 Uiso 0.50 1 calc PR . .
H2S2 H 0.1909 0.2272 0.0655 0.241 Uiso 0.50 1 calc PR . .
H2S3 H 0.0968 0.2123 0.1622 0.241 Uiso 0.50 1 calc PR . .

loop_
_atom_site_aniso_label
_atom_site_aniso_U_11
_atom_site_aniso_U_22
_atom_site_aniso_U_33
_atom_site_aniso_U_23
_atom_site_aniso_U_13
_atom_site_aniso_U_12
Cl1 0.0657(13) 0.0383(10) 0.0689(14) 0.0064(10) 0.0092(10) -0.0110(9)
S1 0.0542(14) 0.0875(17) 0.0938(19) 0.0038(14) 0.0229(13) 0.0122(12)
N1 0.042(3) 0.040(3) 0.035(4) -0.010(3) 0.008(3) -0.001(3)
O1 0.034(4) 0.055(4) 0.046(4) 0.000 0.003(4) 0.000
O2 0.033(4) 0.048(4) 0.053(5) 0.000 -0.006(4) 0.000
O3 0.049(4) 0.032(4) 0.041(4) 0.000 0.010(3) 0.000
O4 0.057(4) 0.032(3) 0.077(4) -0.006(2) 0.016(3) 0.004(2)
C1 0.044(7) 0.028(6) 0.044(7) 0.000 0.000(6) 0.000
C2 0.037(6) 0.037(6) 0.033(6) 0.000 0.004(5) 0.000
C3 0.052(7) 0.032(6) 0.053(8) 0.000 0.007(6) 0.000
C4 0.048(7) 0.046(6) 0.035(7) 0.000 0.000(6) 0.000
C5 0.042(7) 0.046(6) 0.055(8) 0.000 -0.010(6) 0.000
C6 0.037(6) 0.050(6) 0.035(7) 0.000 0.002(6) 0.000
C7 0.030(6) 0.034(5) 0.042(7) 0.000 0.007(5) 0.000
C8 0.025(5) 0.034(6) 0.049(7) 0.000 0.011(5) 0.000
C9 0.022(4) 0.043(4) 0.037(4) 0.002(3) 0.000(3) -0.004(3)
C10 0.030(4) 0.046(5) 0.035(4) 0.006(4) -0.001(3) -0.005(3)
C11 0.039(4) 0.025(4) 0.045(5) 0.008(3) 0.000(4) -0.003(3)
C12 0.037(4) 0.031(4) 0.052(5) -0.004(4) 0.002(4) -0.002(3)
C13 0.043(4) 0.037(4) 0.037(4) -0.006(4) 0.008(4) -0.004(3)
C14 0.031(4) 0.032(4) 0.041(4) 0.005(4) -0.004(4) 0.001(3)
C15 0.053(5) 0.042(4) 0.056(5) -0.004(4) 0.005(4) 0.011(4)
C16 0.065(5) 0.045(4) 0.048(5) -0.006(4) 0.014(4) 0.004(4)
C17 0.073(6) 0.055(5) 0.057(5) -0.011(4) 0.033(5) -0.002(4)
C18 0.049(5) 0.092(6) 0.063(6) -0.006(4) -0.002(4) 0.013(4)
C19 0.053(5) 0.057(5) 0.052(5) -0.015(4) 0.007(4) -0.009(4)

loop_
_atom_type_symbol
_atom_type_description
_atom_type_scat_dispersion_real
_atom_type_scat_dispersion_imag
_atom_type_scat_source
C C 0.0033 0.0016 'International Tables Vol C Tables 4.2.6.8 and 6.1.1.4'
H H 0.0000 0.0000 'International Tables Vol C Tables 4.2.6.8 and 6.1.1.4'
N N 0.0061 0.0033 'International Tables Vol C Tables 4.2.6.8 and 6.1.1.4'
O O 0.0106 0.0060 'International Tables Vol C Tables 4.2.6.8 and 6.1.1.4'
S S 0.1246 0.1234 'International Tables Vol C Tables 4.2.6.8 and 6.1.1.4'
Cl Cl 0.1484 0.1585 'International Tables Vol C Tables 4.2.6.8 and 6.1.1.4'

loop_
_geom_angle_atom_site_label_1
_geom_angle_atom_site_label_2
_geom_angle_atom_site_label_3
_geom_angle
_geom_angle_site_symmetry_1
_geom_angle_site_symmetry_3
_geom_angle_publ_flag
C17 S1 C18 97.1(3) . . ?
C15 N1 C16 111.5(5) . . ?
C15 N1 C19 108.5(5) . . ?
C16 N1 C19 112.1(5) . . ?
C1 O1 C8 111.1(7) . . ?
C14 O3 C14 118.5(7) . 4_565 ?
C12 O4 H4 109.5 . . ?
O2 C1 O1 122.9(9) . . ?
O2 C1 C2 129.2(10) . . ?
O1 C1 C2 107.9(8) . . ?
C7 C2 C3 121.7(9) . . ?
C7 C2 C1 109.0(9) . . ?
C3 C2 C1 129.4(9) . . ?
C4 C3 C2 117.7(10) . . ?
C4 C3 H3 121.1 . . ?
C2 C3 H3 121.1 . . ?
C3 C4 C5 119.9(9) . . ?
C3 C4 H4A 120.1 . . ?
C5 C4 H4A 120.1 . . ?
C6 C5 C4 122.1(9) . . ?
C6 C5 H5 118.9 . . ?
C4 C5 H5 118.9 . . ?
C5 C6 C7 117.5(9) . . ?
C5 C6 H6 121.3 . . ?
C7 C6 H6 121.3 . . ?
C2 C7 C6 121.1(9) . . ?
C2 C7 C8 110.9(8) . . ?
C6 C7 C8 127.9(8) . . ?
C7 C8 C9 115.2(5) . 4_565 ?
C7 C8 C9 115.2(5) . . ?
C9 C8 C9 112.0(8) 4_565 . ?
C7 C8 O1 101.1(7) . . ?
C9 C8 O1 105.9(5) 4_565 . ?
C9 C8 O1 105.9(5) . . ?
C10 C9 C14 117.7(6) . . ?
C10 C9 C8 122.2(6) . . ?
C14 C9 C8 119.9(6) . . ?
C11 C10 C9 121.4(6) . . ?
C11 C10 H10 119.3 . . ?
C9 C10 H10 119.3 . . ?
C10 C11 C12 120.4(6) . . ?
C10 C11 Cl1 119.6(5) . . ?
C12 C11 Cl1 120.0(5) . . ?
O4 C12 C11 118.5(6) . . ?
O4 C12 C13 121.3(7) . . ?
C11 C12 C13 120.2(6) . . ?
C14 C13 C12 117.9(6) . . ?
C14 C13 C15 121.9(6) . . ?
C12 C13 C15 120.2(6) . . ?
O3 C14 C9 122.4(6) . . ?
O3 C14 C13 115.2(6) . . ?
C9 C14 C13 122.4(6) . . ?
N1 C15 C13 111.7(5) . . ?
N1 C15 H15A 109.3 . . ?
C13 C15 H15A 109.3 . . ?
N1 C15 H15B 109.3 . . ?
C13 C15 H15B 109.3 . . ?
H15A C15 H15B 107.9 . . ?
N1 C16 C17 110.5(6) . . ?
N1 C16 H16A 109.6 . . ?
C17 C16 H16A 109.6 . . ?
N1 C16 H16B 109.6 . . ?
C17 C16 H16B 109.6 . . ?
H16A C16 H16B 108.1 . . ?
C16 C17 S1 113.3(5) . . ?
C16 C17 H17A 108.9 . . ?
S1 C17 H17A 108.9 . . ?
C16 C17 H17B 108.9 . . ?
S1 C17 H17B 108.9 . . ?
H17A C17 H17B 107.7 . . ?
C19 C18 S1 112.1(5) . . ?
C19 C18 H18A 109.2 . . ?
S1 C18 H18A 109.2 . . ?
C19 C18 H18B 109.2 . . ?
S1 C18 H18B 109.2 . . ?
H18A C18 H18B 107.9 . . ?
N1 C19 C18 111.3(5) . . ?
N1 C19 H19A 109.4 . . ?
C18 C19 H19A 109.4 . . ?
N1 C19 H19B 109.4 . . ?
C18 C19 H19B 109.4 . . ?
H19A C19 H19B 108.0 . . ?
C1S O1S H1S 109.5 . . ?
O1S C1S H1S1 109.5 . . ?
O1S C1S H1S2 109.5 . . ?
H1S1 C1S H1S2 109.5 . . ?
O1S C1S H1S3 109.5 . . ?
H1S1 C1S H1S3 109.5 . . ?
H1S2 C1S H1S3 109.5 . . ?
C2S O2S H2S 110.5 . . ?
O2S C2S H2S1 109.5 . . ?
O2S C2S H2S2 109.4 . . ?
H2S1 C2S H2S2 109.5 . . ?
O2S C2S H2S3 109.5 . . ?
H2S1 C2S H2S3 109.5 . . ?
H2S2 C2S H2S3 109.5 . . ?

loop_
_geom_bond_atom_site_label_1
_geom_bond_atom_site_label_2
_geom_bond_distance
_geom_bond_site_symmetry_2
_geom_bond_publ_flag
Cl1 C11 1.742(6) . ?
S1 C17 1.777(7) . ?
S1 C18 1.797(7) . ?
N1 C15 1.468(7) . ?
N1 C16 1.472(8) . ?
N1 C19 1.482(7) . ?
O1 C1 1.359(11) . ?
O1 C8 1.529(10) . ?
O2 C1 1.209(10) . ?
O3 C14 1.380(7) . ?
O3 C14 1.380(7) 4_565 ?
O4 C12 1.351(7) . ?
O4 H4 0.8200 . ?
C1 C2 1.477(12) . ?
C2 C7 1.368(11) . ?
C2 C3 1.397(12) . ?
C3 C4 1.363(12) . ?
C3 H3 0.9300 . ?
C4 C5 1.423(12) . ?
C4 H4A 0.9300 . ?
C5 C6 1.351(12) . ?
C5 H5 0.9300 . ?
C6 C7 1.392(12) . ?
C6 H6 0.9300 . ?
C7 C8 1.499(12) . ?
C8 C9 1.499(8) 4_565 ?
C8 C9 1.499(8) . ?
C9 C10 1.383(8) . ?
C9 C14 1.385(8) . ?
C10 C11 1.365(8) . ?
C10 H10 0.9300 . ?
C11 C12 1.382(9) . ?
C12 C13 1.392(8) . ?
C13 C14 1.391(8) . ?
C13 C15 1.504(9) . ?
C15 H15A 0.9700 . ?
C15 H15B 0.9700 . ?
C16 C17 1.513(9) . ?
C16 H16A 0.9700 . ?
C16 H16B 0.9700 . ?
C17 H17A 0.9700 . ?
C17 H17B 0.9700 . ?
C18 C19 1.519(8) . ?
C18 H18A 0.9700 . ?
C18 H18B 0.9700 . ?
C19 H19A 0.9700 . ?
C19 H19B 0.9700 . ?
O1S C1S 1.54(2) . ?
O1S H1S 0.8200 . ?
C1S H1S1 0.9600 . ?
C1S H1S2 0.9600 . ?
C1S H1S3 0.9600 . ?
O2S C2S 1.483(18) . ?
O2S H2S 0.8300 . ?
C2S H2S1 0.9600 . ?
C2S H2S2 0.9600 . ?
C2S H2S3 0.9600 . ?

loop_
_geom_hbond_atom_site_label_D
_geom_hbond_atom_site_label_H
_geom_hbond_atom_site_label_A
_geom_hbond_distance_DH
_geom_hbond_distance_HA
_geom_hbond_distance_DA
_geom_hbond_angle_DHA
_geom_hbond_site_symmetry_A
O4 H4 N1 0.82 1.89 2.625(7) 147.7 .

loop_
_geom_torsion_atom_site_label_1
_geom_torsion_atom_site_label_2
_geom_torsion_atom_site_label_3
_geom_torsion_atom_site_label_4
_geom_torsion
_geom_torsion_site_symmetry_1
_geom_torsion_site_symmetry_2
_geom_torsion_site_symmetry_3
_geom_torsion_site_symmetry_4
_geom_torsion_publ_flag
C8 O1 C1 O2 180.0 . . . . ?
C8 O1 C1 C2 0.000(1) . . . . ?
O2 C1 C2 C7 180.000(2) . . . . ?
O1 C1 C2 C7 0.000(2) . . . . ?
O2 C1 C2 C3 0.000(3) . . . . ?
O1 C1 C2 C3 180.000(3) . . . . ?
C7 C2 C3 C4 0.000(3) . . . . ?
C1 C2 C3 C4 180.000(3) . . . . ?
C2 C3 C4 C5 0.000(4) . . . . ?
C3 C4 C5 C6 0.000(3) . . . . ?
C4 C5 C6 C7 0.000(3) . . . . ?
C3 C2 C7 C6 0.000(3) . . . . ?
C1 C2 C7 C6 180.000(2) . . . . ?
C3 C2 C7 C8 180.000(2) . . . . ?
C1 C2 C7 C8 0.000(2) . . . . ?
C5 C6 C7 C2 0.000(3) . . . . ?
C5 C6 C7 C8 180.000(3) . . . . ?
C2 C7 C8 C9 113.6(6) . . . 4_565 ?
C6 C7 C8 C9 -66.4(6) . . . 4_565 ?
C2 C7 C8 C9 -113.6(6) . . . . ?
C6 C7 C8 C9 66.4(6) . . . . ?
C2 C7 C8 O1 0.000(2) . . . . ?
C6 C7 C8 O1 180.000(2) . . . . ?
C1 O1 C8 C7 0.000(2) . . . . ?
C1 O1 C8 C9 -120.5(5) . . . 4_565 ?
C1 O1 C8 C9 120.5(5) . . . . ?
C7 C8 C9 C10 30.7(10) . . . . ?
C9 C8 C9 C10 164.9(4) 4_565 . . . ?
O1 C8 C9 C10 -80.2(8) . . . . ?
C7 C8 C9 C14 -154.8(6) . . . . ?
C9 C8 C9 C14 -20.6(10) 4_565 . . . ?
O1 C8 C9 C14 94.4(7) . . . . ?
C14 C9 C10 C11 2.3(9) . . . . ?
C8 C9 C10 C11 177.0(6) . . . . ?
C9 C10 C11 C12 -3.5(9) . . . . ?
C9 C10 C11 Cl1 180.0(4) . . . . ?
C10 C11 C12 O4 -178.6(5) . . . . ?
Cl1 C11 C12 O4 -2.1(8) . . . . ?
C10 C11 C12 C13 2.2(9) . . . . ?
Cl1 C11 C12 C13 178.7(5) . . . . ?
O4 C12 C13 C14 -179.0(6) . . . . ?
C11 C12 C13 C14 0.2(9) . . . . ?
O4 C12 C13 C15 3.6(9) . . . . ?
C11 C12 C13 C15 -177.3(6) . . . . ?
C14 O3 C14 C9 13.1(10) 4_565 . . . ?
C14 O3 C14 C13 -167.5(4) 4_565 . . . ?
C10 C9 C14 O3 179.5(5) . . . . ?
C8 C9 C14 O3 4.7(9) . . . . ?
C10 C9 C14 C13 0.2(9) . . . . ?
C8 C9 C14 C13 -174.6(6) . . . . ?
C12 C13 C14 O3 179.3(5) . . . . ?
C15 C13 C14 O3 -3.3(9) . . . . ?
C12 C13 C14 C9 -1.4(9) . . . . ?
C15 C13 C14 C9 176.0(6) . . . . ?
C16 N1 C15 C13 162.0(5) . . . . ?
C19 N1 C15 C13 -74.1(7) . . . . ?
C14 C13 C15 N1 142.5(6) . . . . ?
C12 C13 C15 N1 -40.2(8) . . . . ?
C15 N1 C16 C17 -173.3(6) . . . . ?
C19 N1 C16 C17 64.9(7) . . . . ?
N1 C16 C17 S1 -63.3(7) . . . . ?
C18 S1 C17 C16 53.9(6) . . . . ?
C17 S1 C18 C19 -52.8(6) . . . . ?
C15 N1 C19 C18 171.4(6) . . . . ?
C16 N1 C19 C18 -65.0(7) . . . . ?
S1 C18 C19 N1 62.0(7) . . . . ?
